data_2222482
loop_
_publ_author_name
'Johari, Nur Hamimah'
'Lo, Kong Mun'
'Ng, Seik Weng'

_publ_section_title
;
 Chloridotris(4-chlorobenzyl-\k<i>C</i>)(triphenylarsine
 oxide-\k<i>O</i>)tin(IV)
;
_journal_coeditor_code TK2475
_journal_issue 7
_journal_name_full 'Acta Crystallographica Section E'
_journal_page_first m815
_journal_paper_doi 10.1107/S1600536809022247
_journal_volume 65
_journal_year 2009
_chemical_formula_iupac '[Sn (C7 H6 Cl)3 Cl (C18 H15 As O)]'
_chemical_formula_moiety 'C39 H33 As Cl4 O Sn'
_chemical_formula_sum 'C39 H33 As Cl4 O Sn'
_chemical_formula_weight 853.06
_chemical_name_systematic
;Chloridotris(4-chlorobenzyl-\k<i>C</i>)(triphenylarsine
 oxide-\k<i>O</i>)tin(IV)
;
_space_group_IT_number 14
_symmetry_cell_setting monoclinic
_symmetry_space_group_name_Hall '-P 2yn'
_symmetry_space_group_name_H-M 'P 1 21/n 1'
_atom_sites_solution_hydrogens geom
_atom_sites_solution_primary direct
_atom_sites_solution_secondary difmap
_audit_creation_method SHELXL-97
_cell_angle_alpha 90
_cell_angle_beta 95.8180(10)
_cell_angle_gamma 90
_cell_formula_units_Z 4
_cell_length_a 17.5639(2)
_cell_length_b 11.0471(2)
_cell_length_c 18.5782(3)
_cell_measurement_reflns_used 9948
_cell_measurement_temperature 140(2)
_cell_measurement_theta_max 28.3
_cell_measurement_theta_min 2.2
_cell_volume 3586.16(10)
_computing_cell_refinement 'SAINT (Bruker, 2007)'
_computing_data_collection 'APEX2 (Bruker, 2007)'
_computing_data_reduction 'SAINT (Bruker, 2007)'
_computing_molecular_graphics 'X-SEED (Barbour, 2001)'
_computing_publication_material 'publCIF (Westrip, 2009)'
_computing_structure_refinement 'SHELXL97 (Sheldrick, 2008)'
_computing_structure_solution 'SHELXS97 (Sheldrick, 2008)'
_diffrn_ambient_temperature 140(2)
_diffrn_measured_fraction_theta_full 0.991
_diffrn_measured_fraction_theta_max 0.991
_diffrn_measurement_device_type 'Bruker SMART APEX'
_diffrn_measurement_method \w
_diffrn_radiation_monochromator graphite
_diffrn_radiation_source 'fine-focus sealed tube'
_diffrn_radiation_type MoK\a
_diffrn_radiation_wavelength 0.71073
_diffrn_reflns_av_R_equivalents 0.018
_diffrn_reflns_av_sigmaI/netI 0.022
_diffrn_reflns_limit_h_max 21
_diffrn_reflns_limit_h_min -22
_diffrn_reflns_limit_k_max 14
_diffrn_reflns_limit_k_min -14
_diffrn_reflns_limit_l_max 24
_diffrn_reflns_limit_l_min -24
_diffrn_reflns_number 24453
_diffrn_reflns_theta_full 27.5
_diffrn_reflns_theta_max 27.5
_diffrn_reflns_theta_min 1.5
_diffrn_standards_decay_% 0
_diffrn_standards_interval_count 0
_diffrn_standards_interval_time 0
_diffrn_standards_number 0
_exptl_absorpt_coefficient_mu 1.957
_exptl_absorpt_correction_T_max 0.640
_exptl_absorpt_correction_T_min 0.548
_exptl_absorpt_correction_type multi-scan
_exptl_absorpt_process_details '(SADABS; Sheldrick, 1996)'
_exptl_crystal_colour Colorless
_exptl_crystal_density_diffrn 1.580
_exptl_crystal_density_method 'not measured'
_exptl_crystal_description Block
_exptl_crystal_F_000 1704
_exptl_crystal_size_max 0.35
_exptl_crystal_size_mid 0.30
_exptl_crystal_size_min 0.25
_refine_diff_density_max 1.16
_refine_diff_density_min -0.68
_refine_ls_extinction_method none
_refine_ls_goodness_of_fit_ref 1.01
_refine_ls_hydrogen_treatment constr
_refine_ls_matrix_type full
_refine_ls_number_parameters 415
_refine_ls_number_reflns 8174
_refine_ls_number_restraints 0
_refine_ls_restrained_S_all 1.01
_refine_ls_R_factor_all 0.029
_refine_ls_R_factor_gt 0.023
_refine_ls_shift/su_max 0.001
_refine_ls_shift/su_mean 0.001
_refine_ls_structure_factor_coef Fsqd
_refine_ls_weighting_details 'calc w=1/[\s^2^(Fo^2^)+(0.0322P)^2^+2.7522P] where P=(Fo^2^+2Fc^2^)/3'
_refine_ls_weighting_scheme calc
_refine_ls_wR_factor_gt 0.060
_refine_ls_wR_factor_ref 0.062
_reflns_number_gt 7220
_reflns_number_total 8174
_reflns_threshold_expression I>2\s(I)
_cod_data_source_file tk2475.cif
_cod_data_source_block I
_cod_depositor_comments
;
The following automatic conversions were performed:
'_symmetry_cell_setting' value 'Monoclinic' changed to 'monoclinic'
according to '/home/saulius/struct/CIF-dictionaries/cif_core.dic'
dictionary named 'cif_core.dic' version 2.4.1 from
2010-06-29.

'_exptl_absorpt_correction_type' value 'Multi-scan' changed
to 'multi-scan' according to
'/home/saulius/struct/CIF-dictionaries/cif_core.dic' dictionary named
'cif_core.dic' version 2.4.1 from 2010-06-29.

Automatic conversion script
Id: cif_fix_enum 1527 2010-12-29 10:47:43Z saulius 

The following automatic conversions were performed:

'_symmetry_cell_setting' value 'Monoclinic' changed to 'monoclinic'
according to /home/saulius/struct/CIF-dictionaries/cif_core.dic
dictionary named 'cif_core.dic' version 2.4.1 from
2010-06-29.

'_exptl_absorpt_correction_type' value 'Multi-scan'
changed to 'multi-scan' according to
/home/saulius/struct/CIF-dictionaries/cif_core.dic dictionary named
'cif_core.dic' version 2.4.1 from 2010-06-29.

Automatic conversion script
Id: cif_fix_values 1715 2011-07-08 13:25:40Z adriana 
;
_cod_original_cell_volume 3586.20(10)
_cod_original_sg_symbol_H-M 'P 21/n'
_cod_database_code 2222482
_cod_database_fobs_code 2222482

loop_
_symmetry_equiv_pos_as_xyz
'x, y, z'
'-x+1/2, y+1/2, -z+1/2'
'-x, -y, -z'
'x-1/2, -y-1/2, z-1/2'

loop_
_atom_site_type_symbol
_atom_site_label
_atom_site_fract_x
_atom_site_fract_y
_atom_site_fract_z
_atom_site_U_iso_or_equiv
_atom_site_adp_type
_atom_site_calc_flag
_atom_site_refinement_flags
_atom_site_occupancy
_atom_site_disorder_assembly
_atom_site_disorder_group
Sn Sn1 0.528165(8) 0.820625(12) 0.354278(7) 0.01905(4) Uani d . 1 . .
As As1 0.454087(11) 0.583674(17) 0.216927(10) 0.01551(5) Uani d . 1 . .
Cl Cl1 0.75643(4) 0.27072(6) 0.36668(4) 0.04362(15) Uani d . 1 . .
Cl Cl2 0.53088(6) 1.22894(8) 0.06049(5) 0.0676(3) Uani d . 1 . .
Cl Cl3 0.14901(4) 0.57827(6) 0.35680(4) 0.04224(15) Uani d . 1 . .
Cl Cl4 0.59378(3) 0.98287(6) 0.43764(3) 0.03751(14) Uani d . 1 . .
O O1 0.46947(8) 0.70565(13) 0.26848(8) 0.0232(3) Uani d . 1 . .
C C1 0.54406(13) 0.67840(19) 0.43391(11) 0.0251(4) Uani d . 1 . .
H H1A 0.5636 0.7150 0.4808 0.030 Uiso calc R 1 . .
H H1B 0.4935 0.6423 0.4399 0.030 Uiso calc R 1 . .
C C2 0.59846(13) 0.5769(2) 0.41676(11) 0.0250(4) Uani d . 1 . .
C C3 0.67409(13) 0.5993(2) 0.40221(11) 0.0271(5) Uani d . 1 . .
H H3 0.6921 0.6803 0.4021 0.032 Uiso calc R 1 . .
C C4 0.72318(12) 0.5056(2) 0.38797(12) 0.0264(4) Uani d . 1 . .
H H4 0.7745 0.5222 0.3793 0.032 Uiso calc R 1 . .
C C5 0.69646(13) 0.3884(2) 0.38653(12) 0.0272(5) Uani d . 1 . .
C C6 0.62260(13) 0.3621(2) 0.40032(12) 0.0274(5) Uani d . 1 . .
H H6 0.6049 0.2808 0.3993 0.033 Uiso calc R 1 . .
C C7 0.57433(13) 0.4566(2) 0.41573(11) 0.0273(5) Uani d . 1 . .
H H7 0.5236 0.4386 0.4258 0.033 Uiso calc R 1 . .
C C8 0.61717(12) 0.8449(2) 0.28349(11) 0.0245(4) Uani d . 1 . .
H H8A 0.6654 0.8672 0.3128 0.029 Uiso calc R 1 . .
H H8B 0.6258 0.7672 0.2590 0.029 Uiso calc R 1 . .
C C9 0.59781(12) 0.94030(19) 0.22769(12) 0.0237(4) Uani d . 1 . .
C C10 0.55992(13) 0.9105(2) 0.16050(12) 0.0290(5) Uani d . 1 . .
H H10 0.5480 0.8282 0.1498 0.035 Uiso calc R 1 . .
C C11 0.53936(15) 0.9984(2) 0.10906(13) 0.0370(6) Uani d . 1 . .
H H11 0.5127 0.9771 0.0638 0.044 Uiso calc R 1 . .
C C12 0.55827(15) 1.1175(2) 0.12457(15) 0.0384(6) Uani d . 1 . .
C C13 0.59802(15) 1.1498(2) 0.18935(15) 0.0379(6) Uani d . 1 . .
H H13 0.6125 1.2316 0.1986 0.045 Uiso calc R 1 . .
C C14 0.61650(13) 1.0615(2) 0.24074(13) 0.0301(5) Uani d . 1 . .
H H14 0.6426 1.0839 0.2861 0.036 Uiso calc R 1 . .
C C15 0.41990(12) 0.91348(19) 0.35346(12) 0.0248(4) Uani d . 1 . .
H H15A 0.4217 0.9674 0.3962 0.030 Uiso calc R 1 . .
H H15B 0.4124 0.9649 0.3097 0.030 Uiso calc R 1 . .
C C16 0.35285(11) 0.83011(18) 0.35436(11) 0.0209(4) Uani d . 1 . .
C C17 0.33463(12) 0.7764(2) 0.41844(11) 0.0251(4) Uani d . 1 . .
H H17 0.3659 0.7925 0.4622 0.030 Uiso calc R 1 . .
C C18 0.27199(13) 0.7000(2) 0.41991(12) 0.0277(5) Uani d . 1 . .
H H18 0.2600 0.6654 0.4642 0.033 Uiso calc R 1 . .
C C19 0.22742(12) 0.67529(19) 0.35625(13) 0.0266(5) Uani d . 1 . .
C C20 0.24387(12) 0.7258(2) 0.29136(12) 0.0259(4) Uani d . 1 . .
H H20 0.2131 0.7075 0.2477 0.031 Uiso calc R 1 . .
C C21 0.30588(12) 0.80338(19) 0.29101(11) 0.0231(4) Uani d . 1 . .
H H21 0.3167 0.8392 0.2467 0.028 Uiso calc R 1 . .
C C22 0.54389(11) 0.54327(17) 0.17158(10) 0.0181(4) Uani d . 1 . .
C C23 0.60824(12) 0.50616(19) 0.21602(11) 0.0223(4) Uani d . 1 . .
H H23 0.6059 0.4977 0.2666 0.027 Uiso calc R 1 . .
C C24 0.67555(12) 0.4817(2) 0.18610(12) 0.0260(4) Uani d . 1 . .
H H24 0.7196 0.4562 0.2161 0.031 Uiso calc R 1 . .
C C25 0.67849(13) 0.4944(2) 0.11210(13) 0.0304(5) Uani d . 1 . .
H H25 0.7247 0.4773 0.0915 0.036 Uiso calc R 1 . .
C C26 0.61465(14) 0.5319(2) 0.06813(12) 0.0333(5) Uani d . 1 . .
H H26 0.6173 0.5412 0.0176 0.040 Uiso calc R 1 . .
C C27 0.54664(12) 0.5560(2) 0.09760(11) 0.0257(4) Uani d . 1 . .
H H27 0.5025 0.5810 0.0674 0.031 Uiso calc R 1 . .
C C28 0.42859(11) 0.44932(18) 0.27411(10) 0.0182(4) Uani d . 1 . .
C C29 0.45851(12) 0.33508(18) 0.26293(11) 0.0222(4) Uani d . 1 . .
H H29 0.4878 0.3211 0.2235 0.027 Uiso calc R 1 . .
C C30 0.44512(12) 0.24176(19) 0.31007(12) 0.0263(4) Uani d . 1 . .
H H30 0.4663 0.1639 0.3036 0.032 Uiso calc R 1 . .
C C31 0.40078(13) 0.2620(2) 0.36661(12) 0.0273(5) Uani d . 1 . .
H H31 0.3919 0.1980 0.3989 0.033 Uiso calc R 1 . .
C C32 0.36943(13) 0.3753(2) 0.37621(11) 0.0273(5) Uani d . 1 . .
H H32 0.3381 0.3881 0.4143 0.033 Uiso calc R 1 . .
C C33 0.38362(11) 0.47015(19) 0.33051(11) 0.0224(4) Uani d . 1 . .
H H33 0.3630 0.5482 0.3376 0.027 Uiso calc R 1 . .
C C34 0.37257(11) 0.61817(18) 0.14396(10) 0.0177(4) Uani d . 1 . .
C C35 0.31898(12) 0.53077(19) 0.12201(11) 0.0222(4) Uani d . 1 . .
H H35 0.3221 0.4524 0.1432 0.027 Uiso calc R 1 . .
C C36 0.26039(12) 0.5586(2) 0.06862(11) 0.0251(4) Uani d . 1 . .
H H36 0.2230 0.4994 0.0532 0.030 Uiso calc R 1 . .
C C37 0.25667(12) 0.6729(2) 0.03795(11) 0.0249(4) Uani d . 1 . .
H H37 0.2167 0.6915 0.0013 0.030 Uiso calc R 1 . .
C C38 0.31019(13) 0.7599(2) 0.05986(12) 0.0271(5) Uani d . 1 . .
H H38 0.3071 0.8379 0.0382 0.033 Uiso calc R 1 . .
C C39 0.36853(12) 0.73361(19) 0.11349(11) 0.0244(4) Uani d . 1 . .
H H39 0.4053 0.7935 0.1293 0.029 Uiso calc R 1 . .

loop_
_atom_site_aniso_label
_atom_site_aniso_U_11
_atom_site_aniso_U_22
_atom_site_aniso_U_33
_atom_site_aniso_U_12
_atom_site_aniso_U_13
_atom_site_aniso_U_23
Sn1 0.01672(7) 0.02216(7) 0.01808(7) -0.00160(5) 0.00075(5) -0.00196(5)
As1 0.01499(10) 0.01635(9) 0.01506(9) 0.00023(7) 0.00087(7) -0.00054(7)
Cl1 0.0367(3) 0.0308(3) 0.0643(4) 0.0084(3) 0.0100(3) -0.0015(3)
Cl2 0.0820(6) 0.0479(4) 0.0774(6) 0.0187(4) 0.0303(5) 0.0393(4)
Cl3 0.0293(3) 0.0391(3) 0.0582(4) -0.0119(3) 0.0035(3) 0.0056(3)
Cl4 0.0298(3) 0.0443(3) 0.0368(3) -0.0077(2) -0.0044(2) -0.0183(3)
O1 0.0232(7) 0.0220(7) 0.0240(7) -0.0009(6) 0.0006(6) -0.0071(6)
C1 0.0311(12) 0.0295(11) 0.0144(9) 0.0038(9) 0.0004(8) 0.0053(8)
C2 0.0272(11) 0.0312(11) 0.0158(9) 0.0025(9) -0.0021(8) 0.0031(8)
C3 0.0295(12) 0.0247(11) 0.0258(10) -0.0020(9) -0.0038(9) -0.0006(8)
C4 0.0205(10) 0.0320(11) 0.0260(10) -0.0003(9) -0.0011(8) 0.0000(9)
C5 0.0276(11) 0.0277(11) 0.0256(10) 0.0044(9) -0.0001(9) 0.0018(8)
C6 0.0275(11) 0.0275(11) 0.0264(10) -0.0018(9) -0.0023(9) 0.0052(9)
C7 0.0232(11) 0.0344(12) 0.0237(10) -0.0020(9) -0.0003(8) 0.0073(9)
C8 0.0197(10) 0.0277(11) 0.0266(10) -0.0019(8) 0.0055(8) -0.0004(8)
C9 0.0179(10) 0.0230(10) 0.0317(11) -0.0010(8) 0.0097(8) -0.0013(8)
C10 0.0322(12) 0.0238(11) 0.0316(11) -0.0040(9) 0.0054(9) 0.0018(9)
C11 0.0437(15) 0.0361(13) 0.0319(12) -0.0014(11) 0.0064(11) 0.0078(10)
C12 0.0399(14) 0.0286(12) 0.0498(15) 0.0084(11) 0.0203(12) 0.0170(11)
C13 0.0378(14) 0.0203(11) 0.0592(16) -0.0010(10) 0.0228(12) -0.0026(11)
C14 0.0268(11) 0.0250(11) 0.0404(13) -0.0023(9) 0.0137(10) -0.0080(9)
C15 0.0245(11) 0.0195(10) 0.0303(11) -0.0006(8) 0.0015(9) -0.0032(8)
C16 0.0187(10) 0.0175(9) 0.0264(10) 0.0045(7) 0.0027(8) -0.0040(8)
C17 0.0265(11) 0.0254(10) 0.0227(10) 0.0025(9) -0.0010(8) -0.0038(8)
C18 0.0282(11) 0.0289(11) 0.0270(11) 0.0016(9) 0.0071(9) 0.0026(9)
C19 0.0169(10) 0.0241(10) 0.0388(12) -0.0007(8) 0.0036(9) 0.0000(9)
C20 0.0189(10) 0.0298(11) 0.0280(10) 0.0023(8) -0.0028(8) -0.0021(9)
C21 0.0209(10) 0.0253(10) 0.0230(10) 0.0038(8) 0.0014(8) 0.0014(8)
C22 0.0164(9) 0.0173(9) 0.0211(9) -0.0013(7) 0.0040(7) -0.0021(7)
C23 0.0217(10) 0.0225(10) 0.0226(10) 0.0001(8) 0.0022(8) 0.0004(8)
C24 0.0163(10) 0.0279(11) 0.0338(11) 0.0003(8) 0.0028(8) -0.0041(9)
C25 0.0227(11) 0.0334(12) 0.0368(12) -0.0017(9) 0.0116(9) -0.0115(10)
C26 0.0353(13) 0.0427(14) 0.0233(11) -0.0032(11) 0.0102(9) -0.0057(10)
C27 0.0244(11) 0.0319(11) 0.0207(10) 0.0004(9) 0.0018(8) -0.0029(8)
C28 0.0167(9) 0.0202(9) 0.0171(9) -0.0002(7) -0.0005(7) 0.0020(7)
C29 0.0204(10) 0.0224(10) 0.0240(10) -0.0007(8) 0.0035(8) -0.0022(8)
C30 0.0251(11) 0.0176(10) 0.0354(11) -0.0024(8) 0.0003(9) 0.0012(8)
C31 0.0296(12) 0.0251(11) 0.0266(11) -0.0071(9) 0.0000(9) 0.0059(8)
C32 0.0270(11) 0.0326(12) 0.0232(10) -0.0026(9) 0.0062(9) 0.0029(9)
C33 0.0202(10) 0.0242(10) 0.0231(10) 0.0027(8) 0.0034(8) 0.0011(8)
C34 0.0153(9) 0.0213(10) 0.0164(9) 0.0020(7) 0.0019(7) -0.0009(7)
C35 0.0232(10) 0.0212(10) 0.0219(10) -0.0033(8) 0.0011(8) 0.0033(8)
C36 0.0200(10) 0.0315(11) 0.0231(10) -0.0059(8) -0.0009(8) 0.0004(8)
C37 0.0204(10) 0.0345(12) 0.0190(9) 0.0055(9) -0.0012(8) 0.0017(8)
C38 0.0305(12) 0.0233(10) 0.0270(11) 0.0046(9) 0.0002(9) 0.0072(8)
C39 0.0235(10) 0.0211(10) 0.0279(11) -0.0020(8) -0.0002(8) 0.0009(8)

loop_
_atom_type_symbol
_atom_type_description
_atom_type_scat_dispersion_real
_atom_type_scat_dispersion_imag
_atom_type_scat_source
C C 0.0033 0.0016 'International Tables Vol C Tables 4.2.6.8 and 6.1.1.4'
H H 0.0000 0.0000 'International Tables Vol C Tables 4.2.6.8 and 6.1.1.4'
O O 0.0106 0.0060 'International Tables Vol C Tables 4.2.6.8 and 6.1.1.4'
Cl Cl 0.1484 0.1585 'International Tables Vol C Tables 4.2.6.8 and 6.1.1.4'
As As 0.0499 2.0058 'International Tables Vol C Tables 4.2.6.8 and 6.1.1.4'
Sn Sn -0.6537 1.4246 'International Tables Vol C Tables 4.2.6.8 and 6.1.1.4'

loop_
_geom_angle_atom_site_label_1
_geom_angle_atom_site_label_2
_geom_angle_atom_site_label_3
_geom_angle_site_symmetry_1
_geom_angle_site_symmetry_3
_geom_angle
_geom_angle_publ_flag
C1 Sn1 C15 . . 113.80(8) ?
C1 Sn1 C8 . . 117.18(8) ?
C15 Sn1 C8 . . 128.92(8) ?
C1 Sn1 O1 . . 95.43(7) ?
C15 Sn1 O1 . . 85.52(7) ?
C8 Sn1 O1 . . 86.88(7) ?
C1 Sn1 Cl4 . . 94.35(6) ?
C15 Sn1 Cl4 . . 90.79(6) ?
C8 Sn1 Cl4 . . 88.42(6) ?
O1 Sn1 Cl4 . . 170.22(4) ?
O1 As1 C28 . . 110.16(8) ?
O1 As1 C34 . . 108.33(8) ?
C28 As1 C34 . . 110.49(8) ?
O1 As1 C22 . . 110.49(8) ?
C28 As1 C22 . . 108.33(8) ?
C34 As1 C22 . . 109.05(8) ?
As1 O1 Sn1 . . 156.89(9) ?
C2 C1 Sn1 . . 115.60(14) ?
C2 C1 H1A . . 108.4 ?
Sn1 C1 H1A . . 108.4 ?
C2 C1 H1B . . 108.4 ?
Sn1 C1 H1B . . 108.4 ?
H1A C1 H1B . . 107.4 ?
C7 C2 C3 . . 117.2(2) ?
C7 C2 C1 . . 120.5(2) ?
C3 C2 C1 . . 122.3(2) ?
C4 C3 C2 . . 121.5(2) ?
C4 C3 H3 . . 119.2 ?
C2 C3 H3 . . 119.2 ?
C5 C4 C3 . . 119.2(2) ?
C5 C4 H4 . . 120.4 ?
C3 C4 H4 . . 120.4 ?
C4 C5 C6 . . 121.3(2) ?
C4 C5 Cl1 . . 119.70(18) ?
C6 C5 Cl1 . . 118.98(18) ?
C5 C6 C7 . . 119.0(2) ?
C5 C6 H6 . . 120.5 ?
C7 C6 H6 . . 120.5 ?
C6 C7 C2 . . 121.8(2) ?
C6 C7 H7 . . 119.1 ?
C2 C7 H7 . . 119.1 ?
C9 C8 Sn1 . . 112.48(14) ?
C9 C8 H8A . . 109.1 ?
Sn1 C8 H8A . . 109.1 ?
C9 C8 H8B . . 109.1 ?
Sn1 C8 H8B . . 109.1 ?
H8A C8 H8B . . 107.8 ?
C14 C9 C10 . . 117.7(2) ?
C14 C9 C8 . . 121.6(2) ?
C10 C9 C8 . . 120.63(19) ?
C11 C10 C9 . . 121.3(2) ?
C11 C10 H10 . . 119.3 ?
C9 C10 H10 . . 119.3 ?
C12 C11 C10 . . 119.0(2) ?
C12 C11 H11 . . 120.5 ?
C10 C11 H11 . . 120.5 ?
C11 C12 C13 . . 121.3(2) ?
C11 C12 Cl2 . . 119.1(2) ?
C13 C12 Cl2 . . 119.6(2) ?
C12 C13 C14 . . 119.0(2) ?
C12 C13 H13 . . 120.5 ?
C14 C13 H13 . . 120.5 ?
C13 C14 C9 . . 121.6(2) ?
C13 C14 H14 . . 119.2 ?
C9 C14 H14 . . 119.2 ?
C16 C15 Sn1 . . 113.64(13) ?
C16 C15 H15A . . 108.8 ?
Sn1 C15 H15A . . 108.8 ?
C16 C15 H15B . . 108.8 ?
Sn1 C15 H15B . . 108.8 ?
H15A C15 H15B . . 107.7 ?
C17 C16 C21 . . 117.47(19) ?
C17 C16 C15 . . 121.31(18) ?
C21 C16 C15 . . 121.21(19) ?
C18 C17 C16 . . 121.69(19) ?
C18 C17 H17 . . 119.2 ?
C16 C17 H17 . . 119.2 ?
C19 C18 C17 . . 119.1(2) ?
C19 C18 H18 . . 120.5 ?
C17 C18 H18 . . 120.5 ?
C18 C19 C20 . . 121.1(2) ?
C18 C19 Cl3 . . 119.78(18) ?
C20 C19 Cl3 . . 119.11(17) ?
C21 C20 C19 . . 119.10(19) ?
C21 C20 H20 . . 120.5 ?
C19 C20 H20 . . 120.5 ?
C20 C21 C16 . . 121.5(2) ?
C20 C21 H21 . . 119.2 ?
C16 C21 H21 . . 119.2 ?
C27 C22 C23 . . 120.65(19) ?
C27 C22 As1 . . 121.68(15) ?
C23 C22 As1 . . 117.59(15) ?
C24 C23 C22 . . 119.66(19) ?
C24 C23 H23 . . 120.2 ?
C22 C23 H23 . . 120.2 ?
C23 C24 C25 . . 119.8(2) ?
C23 C24 H24 . . 120.1 ?
C25 C24 H24 . . 120.1 ?
C26 C25 C24 . . 120.4(2) ?
C26 C25 H25 . . 119.8 ?
C24 C25 H25 . . 119.8 ?
C25 C26 C27 . . 120.2(2) ?
C25 C26 H26 . . 119.9 ?
C27 C26 H26 . . 119.9 ?
C22 C27 C26 . . 119.2(2) ?
C22 C27 H27 . . 120.4 ?
C26 C27 H27 . . 120.4 ?
C29 C28 C33 . . 120.91(19) ?
C29 C28 As1 . . 120.67(15) ?
C33 C28 As1 . . 118.28(15) ?
C30 C29 C28 . . 119.3(2) ?
C30 C29 H29 . . 120.4 ?
C28 C29 H29 . . 120.4 ?
C29 C30 C31 . . 120.1(2) ?
C29 C30 H30 . . 119.9 ?
C31 C30 H30 . . 119.9 ?
C32 C31 C30 . . 120.3(2) ?
C32 C31 H31 . . 119.9 ?
C30 C31 H31 . . 119.9 ?
C31 C32 C33 . . 120.3(2) ?
C31 C32 H32 . . 119.8 ?
C33 C32 H32 . . 119.8 ?
C32 C33 C28 . . 119.1(2) ?
C32 C33 H33 . . 120.5 ?
C28 C33 H33 . . 120.5 ?
C35 C34 C39 . . 120.96(18) ?
C35 C34 As1 . . 120.68(15) ?
C39 C34 As1 . . 118.36(14) ?
C34 C35 C36 . . 119.32(19) ?
C34 C35 H35 . . 120.3 ?
C36 C35 H35 . . 120.3 ?
C37 C36 C35 . . 119.76(19) ?
C37 C36 H36 . . 120.1 ?
C35 C36 H36 . . 120.1 ?
C38 C37 C36 . . 120.86(19) ?
C38 C37 H37 . . 119.6 ?
C36 C37 H37 . . 119.6 ?
C37 C38 C39 . . 119.9(2) ?
C37 C38 H38 . . 120.0 ?
C39 C38 H38 . . 120.0 ?
C38 C39 C34 . . 119.18(19) ?
C38 C39 H39 . . 120.4 ?
C34 C39 H39 . . 120.4 ?

loop_
_geom_bond_atom_site_label_1
_geom_bond_atom_site_label_2
_geom_bond_site_symmetry_2
_geom_bond_distance
_geom_bond_publ_flag
Sn1 C1 . 2.157(2) ?
Sn1 C8 . 2.159(2) ?
Sn1 C15 . 2.159(2) ?
Sn1 O1 . 2.2100(10) ?
Sn1 Cl4 . 2.5646(5) ?
As1 O1 . 1.6594(14) ?
As1 C28 . 1.9049(19) ?
As1 C34 . 1.9076(18) ?
As1 C22 . 1.915(2) ?
Cl1 C5 . 1.736(2) ?
Cl2 C12 . 1.746(2) ?
Cl3 C19 . 1.746(2) ?
C1 C2 . 1.528(3) ?
C1 H1A . 0.9900 ?
C1 H1B . 0.9900 ?
C2 C7 . 1.394(3) ?
C2 C3 . 1.404(3) ?
C3 C4 . 1.389(3) ?
C3 H3 . 0.9500 ?
C4 C5 . 1.376(3) ?
C4 H4 . 0.9500 ?
C5 C6 . 1.379(3) ?
C6 C7 . 1.392(3) ?
C6 H6 . 0.9500 ?
C7 H7 . 0.9500 ?
C8 C9 . 1.493(3) ?
C8 H8A . 0.9900 ?
C8 H8B . 0.9900 ?
C9 C14 . 1.394(3) ?
C9 C10 . 1.393(3) ?
C10 C11 . 1.384(3) ?
C10 H10 . 0.9500 ?
C11 C12 . 1.380(4) ?
C11 H11 . 0.9500 ?
C12 C13 . 1.376(4) ?
C13 C14 . 1.380(4) ?
C13 H13 . 0.9500 ?
C14 H14 . 0.9500 ?
C15 C16 . 1.496(3) ?
C15 H15A . 0.9900 ?
C15 H15B . 0.9900 ?
C16 C17 . 1.396(3) ?
C16 C21 . 1.399(3) ?
C17 C18 . 1.389(3) ?
C17 H17 . 0.9500 ?
C18 C19 . 1.378(3) ?
C18 H18 . 0.9500 ?
C19 C20 . 1.385(3) ?
C20 C21 . 1.387(3) ?
C20 H20 . 0.9500 ?
C21 H21 . 0.9500 ?
C22 C27 . 1.387(3) ?
C22 C23 . 1.392(3) ?
C23 C24 . 1.383(3) ?
C23 H23 . 0.9500 ?
C24 C25 . 1.388(3) ?
C24 H24 . 0.9500 ?
C25 C26 . 1.382(3) ?
C25 H25 . 0.9500 ?
C26 C27 . 1.389(3) ?
C26 H26 . 0.9500 ?
C27 H27 . 0.9500 ?
C28 C29 . 1.391(3) ?
C28 C33 . 1.394(3) ?
C29 C30 . 1.388(3) ?
C29 H29 . 0.9500 ?
C30 C31 . 1.388(3) ?
C30 H30 . 0.9500 ?
C31 C32 . 1.386(3) ?
C31 H31 . 0.9500 ?
C32 C33 . 1.387(3) ?
C32 H32 . 0.9500 ?
C33 H33 . 0.9500 ?
C34 C35 . 1.381(3) ?
C34 C39 . 1.394(3) ?
C35 C36 . 1.389(3) ?
C35 H35 . 0.9500 ?
C36 C37 . 1.384(3) ?
C36 H36 . 0.9500 ?
C37 C38 . 1.377(3) ?
C37 H37 . 0.9500 ?
C38 C39 . 1.386(3) ?
C38 H38 . 0.9500 ?
C39 H39 . 0.9500 ?

loop_
_geom_torsion_atom_site_label_1
_geom_torsion_atom_site_label_2
_geom_torsion_atom_site_label_3
_geom_torsion_atom_site_label_4
_geom_torsion_site_symmetry_1
_geom_torsion_site_symmetry_2
_geom_torsion_site_symmetry_3
_geom_torsion_site_symmetry_4
_geom_torsion
_geom_torsion_publ_flag
C28 As1 O1 Sn1 . . . . 65.5(2) ?
C34 As1 O1 Sn1 . . . . -173.5(2) ?
C22 As1 O1 Sn1 . . . . -54.1(2) ?
C1 Sn1 O1 As1 . . . . -44.1(2) ?
C15 Sn1 O1 As1 . . . . -157.6(2) ?
C8 Sn1 O1 As1 . . . . 72.9(2) ?
C15 Sn1 C1 C2 . . . . 154.03(15) ?
C8 Sn1 C1 C2 . . . . -22.72(19) ?
O1 Sn1 C1 C2 . . . . 66.55(16) ?
Cl4 Sn1 C1 C2 . . . . -113.18(15) ?
Sn1 C1 C2 C7 . . . . -125.17(18) ?
Sn1 C1 C2 C3 . . . . 55.5(2) ?
C7 C2 C3 C4 . . . . -0.5(3) ?
C1 C2 C3 C4 . . . . 178.85(19) ?
C2 C3 C4 C5 . . . . 1.5(3) ?
C3 C4 C5 C6 . . . . -1.3(3) ?
C3 C4 C5 Cl1 . . . . 178.47(16) ?
C4 C5 C6 C7 . . . . 0.2(3) ?
Cl1 C5 C6 C7 . . . . -179.55(16) ?
C5 C6 C7 C2 . . . . 0.7(3) ?
C3 C2 C7 C6 . . . . -0.6(3) ?
C1 C2 C7 C6 . . . . -179.98(18) ?
C1 Sn1 C8 C9 . . . . 176.35(14) ?
C15 Sn1 C8 C9 . . . . 0.2(2) ?
O1 Sn1 C8 C9 . . . . 81.86(15) ?
Cl4 Sn1 C8 C9 . . . . -89.56(14) ?
Sn1 C8 C9 C14 . . . . 88.9(2) ?
Sn1 C8 C9 C10 . . . . -90.9(2) ?
C14 C9 C10 C11 . . . . -1.9(3) ?
C8 C9 C10 C11 . . . . 177.9(2) ?
C9 C10 C11 C12 . . . . 1.2(4) ?
C10 C11 C12 C13 . . . . 1.1(4) ?
C10 C11 C12 Cl2 . . . . -178.8(2) ?
C11 C12 C13 C14 . . . . -2.6(4) ?
Cl2 C12 C13 C14 . . . . 177.29(19) ?
C12 C13 C14 C9 . . . . 1.9(4) ?
C10 C9 C14 C13 . . . . 0.3(3) ?
C8 C9 C14 C13 . . . . -179.5(2) ?
C1 Sn1 C15 C16 . . . . -47.10(17) ?
C8 Sn1 C15 C16 . . . . 129.19(15) ?
O1 Sn1 C15 C16 . . . . 46.86(15) ?
Cl4 Sn1 C15 C16 . . . . -142.21(14) ?
Sn1 C15 C16 C17 . . . . 79.8(2) ?
Sn1 C15 C16 C21 . . . . -100.4(2) ?
C21 C16 C17 C18 . . . . -0.6(3) ?
C15 C16 C17 C18 . . . . 179.2(2) ?
C16 C17 C18 C19 . . . . 1.0(3) ?
C17 C18 C19 C20 . . . . -0.4(3) ?
C17 C18 C19 Cl3 . . . . 179.33(17) ?
C18 C19 C20 C21 . . . . -0.6(3) ?
Cl3 C19 C20 C21 . . . . 179.63(16) ?
C19 C20 C21 C16 . . . . 1.1(3) ?
C17 C16 C21 C20 . . . . -0.5(3) ?
C15 C16 C21 C20 . . . . 179.69(19) ?
O1 As1 C22 C27 . . . . -110.97(17) ?
C28 As1 C22 C27 . . . . 128.28(17) ?
C34 As1 C22 C27 . . . . 7.98(19) ?
O1 As1 C22 C23 . . . . 65.81(17) ?
C28 As1 C22 C23 . . . . -54.94(17) ?
C34 As1 C22 C23 . . . . -175.24(15) ?
C27 C22 C23 C24 . . . . -0.1(3) ?
As1 C22 C23 C24 . . . . -176.89(16) ?
C22 C23 C24 C25 . . . . 0.1(3) ?
C23 C24 C25 C26 . . . . 0.2(3) ?
C24 C25 C26 C27 . . . . -0.6(4) ?
C23 C22 C27 C26 . . . . -0.3(3) ?
As1 C22 C27 C26 . . . . 176.38(17) ?
C25 C26 C27 C22 . . . . 0.7(4) ?
O1 As1 C28 C29 . . . . -138.58(15) ?
C34 As1 C28 C29 . . . . 101.77(17) ?
C22 As1 C28 C29 . . . . -17.62(18) ?
O1 As1 C28 C33 . . . . 37.06(17) ?
C34 As1 C28 C33 . . . . -82.60(16) ?
C22 As1 C28 C33 . . . . 158.01(15) ?
C33 C28 C29 C30 . . . . -2.0(3) ?
As1 C28 C29 C30 . . . . 173.57(15) ?
C28 C29 C30 C31 . . . . 1.5(3) ?
C29 C30 C31 C32 . . . . 0.2(3) ?
C30 C31 C32 C33 . . . . -1.6(3) ?
C31 C32 C33 C28 . . . . 1.2(3) ?
C29 C28 C33 C32 . . . . 0.6(3) ?
As1 C28 C33 C32 . . . . -175.03(15) ?
O1 As1 C34 C35 . . . . -142.08(16) ?
C28 As1 C34 C35 . . . . -21.33(19) ?
C22 As1 C34 C35 . . . . 97.62(18) ?
O1 As1 C34 C39 . . . . 37.90(18) ?
C28 As1 C34 C39 . . . . 158.65(16) ?
C22 As1 C34 C39 . . . . -82.40(17) ?
C39 C34 C35 C36 . . . . 0.2(3) ?
As1 C34 C35 C36 . . . . -179.85(16) ?
C34 C35 C36 C37 . . . . 0.3(3) ?
C35 C36 C37 C38 . . . . -0.3(3) ?
C36 C37 C38 C39 . . . . -0.3(3) ?
C37 C38 C39 C34 . . . . 0.8(3) ?
C35 C34 C39 C38 . . . . -0.7(3) ?
As1 C34 C39 C38 . . . . 179.31(17) ?
